data_4505624
loop_
_publ_author_name
'Nath, Bhaskar'
'Baruah, Jubaraj B.'

_publ_section_title
;
 An Imidazole-Based Bisphenol
 2-((2-Hydroxy-3,5-dimethylphenyl)(imidazol-4-yl)methyl)-4,6-dimethylphenol:
 A Versatile Host for Anions
;
_journal_issue 3
_journal_name_full 'Crystal Growth &amp; Design'
_journal_page_first 1671
_journal_paper_doi 10.1021/cg2017215
_journal_volume 12
_journal_year 2012
_chemical_formula_sum 'C20 H23 N3 O5'
_chemical_formula_weight 385.41
_chemical_name_systematic
; 
 ? 
;
_space_group_IT_number 14
_symmetry_cell_setting monoclinic
_symmetry_space_group_name_Hall '-P 2ybc'
_symmetry_space_group_name_H-M 'P 1 21/c 1'
_atom_sites_solution_hydrogens geom
_atom_sites_solution_primary direct
_atom_sites_solution_secondary difmap
_audit_creation_method SHELXL-97
_cell_angle_alpha 90.00
_cell_angle_beta 126.488(10)
_cell_angle_gamma 90.00
_cell_formula_units_Z 4
_cell_length_a 8.0447(12)
_cell_length_b 26.422(5)
_cell_length_c 11.2878(18)
_cell_measurement_reflns_used 2281
_cell_measurement_temperature 293(2)
_cell_measurement_theta_max 25.25
_cell_measurement_theta_min 2.37
_cell_volume 1929.0(6)
_computing_cell_refinement 'Bruker SMART'
_computing_data_collection 'Bruker SMART'
_computing_data_reduction 'Bruker SAINT'
_computing_molecular_graphics 'Bruker SHELXTL'
_computing_publication_material 'Bruker SHELXTL'
_computing_structure_refinement 'SHELXL-97 (Sheldrick, 1997)'
_computing_structure_solution 'SHELXS-97 (Sheldrick, 1990)'
_diffrn_ambient_temperature 293(2)
_diffrn_measured_fraction_theta_full 0.920
_diffrn_measured_fraction_theta_max 0.920
_diffrn_measurement_device_type 'CCD area detector'
_diffrn_measurement_method 'phi and omega scans'
_diffrn_radiation_monochromator graphite
_diffrn_radiation_source 'fine-focus sealed tube'
_diffrn_radiation_type MoK\a
_diffrn_radiation_wavelength 0.71073
_diffrn_reflns_av_R_equivalents 0.1339
_diffrn_reflns_av_sigmaI/netI 0.1494
_diffrn_reflns_limit_h_max 8
_diffrn_reflns_limit_h_min -9
_diffrn_reflns_limit_k_max 31
_diffrn_reflns_limit_k_min -31
_diffrn_reflns_limit_l_max 11
_diffrn_reflns_limit_l_min -13
_diffrn_reflns_number 16106
_diffrn_reflns_theta_full 25.25
_diffrn_reflns_theta_max 25.25
_diffrn_reflns_theta_min 2.37
_exptl_absorpt_coefficient_mu 0.097
_exptl_absorpt_correction_type none
_exptl_crystal_colour colorless
_exptl_crystal_density_diffrn 1.327
_exptl_crystal_density_method 'not measured'
_exptl_crystal_description block
_exptl_crystal_F_000 816
_exptl_crystal_size_max 0.35
_exptl_crystal_size_mid 0.24
_exptl_crystal_size_min 0.12
_refine_diff_density_max 0.374
_refine_diff_density_min -0.283
_refine_diff_density_rms 0.073
_refine_ls_extinction_method none
_refine_ls_goodness_of_fit_ref 1.083
_refine_ls_hydrogen_treatment mixed
_refine_ls_matrix_type full
_refine_ls_number_parameters 266
_refine_ls_number_reflns 3215
_refine_ls_number_restraints 0
_refine_ls_restrained_S_all 1.083
_refine_ls_R_factor_all 0.1774
_refine_ls_R_factor_gt 0.1063
_refine_ls_shift/su_max 0.001
_refine_ls_shift/su_mean 0.000
_refine_ls_structure_factor_coef Fsqd
_refine_ls_weighting_details 'calc w=1/[\s^2^(Fo^2^)+(0.1000P)^2^+0.5500P] where P=(Fo^2^+2Fc^2^)/3'
_refine_ls_weighting_scheme calc
_refine_ls_wR_factor_gt 0.2231
_refine_ls_wR_factor_ref 0.2578
_reflns_number_gt 1694
_reflns_number_total 3215
_reflns_threshold_expression >2sigma(I)
_cod_data_source_file cg2017215_si_011.cif
_cod_data_source_block babu
_cod_depositor_comments
;
The following automatic conversions were performed:

'_symmetry_cell_setting' value 'Monoclinic' changed to 'monoclinic'
according to /home/saulius/struct/CIF-dictionaries/cif_core.dic
dictionary named 'cif_core.dic' version 2.4.1 from 2010-06-29.

Automatic conversion script
Id: cif_fix_values 1715 2011-07-08 13:25:40Z adriana 
;
_cod_original_sg_symbol_H-M P21/c
_cod_database_code 4505624

loop_
_symmetry_equiv_pos_as_xyz
'x, y, z'
'-x, y+1/2, -z+1/2'
'-x, -y, -z'
'x, -y-1/2, z-1/2'

loop_
_atom_site_label
_atom_site_type_symbol
_atom_site_fract_x
_atom_site_fract_y
_atom_site_fract_z
_atom_site_U_iso_or_equiv
_atom_site_adp_type
_atom_site_occupancy
_atom_site_symmetry_multiplicity
_atom_site_calc_flag
_atom_site_refinement_flags
O1 O 0.4169(6) 0.17299(16) 0.7359(4) 0.0528(11) Uani 1 1 d .
O2 O 0.7927(6) 0.14031(15) 0.9896(4) 0.0597(12) Uani 1 1 d .
H2 H 0.6889 0.1531 0.9166 0.089 Uiso 1 1 calc R
N2 N 0.3547(8) 0.20557(16) 1.2509(5) 0.0471(12) Uani 1 1 d .
N1 N 0.1717(7) 0.20068(15) 1.0161(5) 0.0420(11) Uani 1 1 d .
H1A H 0.0715 0.2045 0.9244 0.050 Uiso 1 1 calc R
C11 C 0.1741(9) 0.2169(2) 1.1278(6) 0.0495(15) Uani 1 1 d .
H11 H 0.0664 0.2334 1.1206 0.059 Uiso 1 1 calc R
C12 C 0.4721(9) 0.18030(19) 1.2173(6) 0.0467(15) Uani 1 1 d .
H12 H 0.6061 0.1683 1.2845 0.056 Uiso 1 1 calc R
C10 C 0.3587(8) 0.17628(17) 1.0711(5) 0.0380(13) Uani 1 1 d .
C18 C 0.5237(8) 0.07169(18) 1.1138(5) 0.0424(14) Uani 1 1 d .
H18 H 0.4053 0.0736 1.1101 0.051 Uiso 1 1 calc R
C13 C 0.5617(8) 0.11067(18) 1.0496(5) 0.0390(13) Uani 1 1 d .
C14 C 0.7349(9) 0.10520(19) 1.0509(5) 0.0444(14) Uani 1 1 d .
C15 C 0.8748(9) 0.0649(2) 1.1227(6) 0.0495(15) Uani 1 1 d .
C16 C 0.8281(9) 0.0283(2) 1.1861(6) 0.0508(16) Uani 1 1 d .
H16 H 0.9180 0.0011 1.2334 0.061 Uiso 1 1 calc R
C17 C 0.6523(9) 0.03050(18) 1.1825(6) 0.0456(15) Uani 1 1 d .
C20 C 0.6035(10) -0.0102(2) 1.2528(6) 0.0648(18) Uani 1 1 d .
H20A H 0.5980 0.0047 1.3280 0.097 Uiso 1 1 calc R
H20B H 0.7094 -0.0357 1.2958 0.097 Uiso 1 1 calc R
H20C H 0.4724 -0.0254 1.1790 0.097 Uiso 1 1 calc R
C19 C 1.0667(10) 0.0615(2) 1.1296(7) 0.0719(19) Uani 1 1 d .
H19A H 1.1474 0.0329 1.1885 0.108 Uiso 1 1 calc R
H19B H 1.1465 0.0919 1.1728 0.108 Uiso 1 1 calc R
H19C H 1.0288 0.0576 1.0318 0.108 Uiso 1 1 calc R
C9 C 0.4159(8) 0.15525(17) 0.9748(5) 0.0344(12) Uani 1 1 d .
H9 H 0.4917 0.1819 0.9648 0.041 Uiso 1 1 calc R
C6 C 0.2281(8) 0.14168(18) 0.8191(5) 0.0376(13) Uani 1 1 d .
C1 C 0.2377(9) 0.14998(18) 0.7008(5) 0.0424(14) Uani 1 1 d .
C2 C 0.0783(9) 0.1353(2) 0.5586(5) 0.0455(14) Uani 1 1 d .
C3 C -0.0901(9) 0.11058(19) 0.5356(6) 0.0493(15) Uani 1 1 d .
H3 H -0.1943 0.0992 0.4413 0.059 Uiso 1 1 calc R
C4 C -0.1087(8) 0.10229(18) 0.6481(6) 0.0449(14) Uani 1 1 d .
C8 C -0.2984(9) 0.0768(2) 0.6193(7) 0.0691(19) Uani 1 1 d .
H8A H -0.2964 0.0799 0.7049 0.104 Uiso 1 1 calc R
H8B H -0.2983 0.0416 0.5980 0.104 Uiso 1 1 calc R
H8C H -0.4207 0.0926 0.5368 0.104 Uiso 1 1 calc R
C7 C 0.0887(10) 0.1448(2) 0.4322(6) 0.0693(19) Uani 1 1 d .
H7A H 0.0914 0.1806 0.4189 0.104 Uiso 1 1 calc R
H7B H -0.0304 0.1303 0.3440 0.104 Uiso 1 1 calc R
H7C H 0.2117 0.1296 0.4527 0.104 Uiso 1 1 calc R
C5 C 0.0542(8) 0.11710(18) 0.7897(5) 0.0423(14) Uani 1 1 d .
H5 H 0.0468 0.1104 0.8672 0.051 Uiso 1 1 calc R
O5 O 0.7789(6) 0.21909(17) 0.7631(4) 0.0752(14) Uani 1 1 d .
O4 O 0.7683(7) 0.23574(19) 0.5734(6) 0.0891(16) Uani 1 1 d .
O3 O 0.4952(6) 0.21050(14) 0.5451(4) 0.0573(11) Uani 1 1 d .
N3 N 0.6832(8) 0.22186(17) 0.6287(6) 0.0507(13) Uani 1 1 d .
H2A H 0.418(11) 0.214(2) 1.356(8) 0.10(2) Uiso 1 1 d .
H1 H 0.457(16) 0.187(4) 0.689(11) 0.19(5) Uiso 1 1 d .

loop_
_atom_site_aniso_label
_atom_site_aniso_U_11
_atom_site_aniso_U_22
_atom_site_aniso_U_33
_atom_site_aniso_U_23
_atom_site_aniso_U_13
_atom_site_aniso_U_12
O1 0.040(2) 0.083(3) 0.037(2) 0.0020(18) 0.025(2) -0.005(2)
O2 0.041(2) 0.081(3) 0.066(3) 0.016(2) 0.036(2) 0.006(2)
N2 0.045(3) 0.059(3) 0.038(3) 0.000(2) 0.024(3) 0.004(2)
N1 0.032(3) 0.056(3) 0.035(2) -0.0006(19) 0.018(2) 0.002(2)
C11 0.036(4) 0.064(4) 0.045(3) -0.002(3) 0.022(3) 0.002(3)
C12 0.034(3) 0.059(4) 0.039(3) 0.004(2) 0.018(3) 0.007(3)
C10 0.033(3) 0.039(3) 0.041(3) 0.004(2) 0.022(3) 0.004(2)
C18 0.037(3) 0.048(3) 0.051(3) -0.002(2) 0.031(3) -0.005(2)
C13 0.027(3) 0.053(3) 0.036(3) -0.003(2) 0.018(3) 0.001(2)
C14 0.041(4) 0.050(3) 0.038(3) 0.003(2) 0.021(3) -0.003(3)
C15 0.044(4) 0.056(4) 0.052(3) 0.005(3) 0.030(3) 0.005(3)
C16 0.043(4) 0.056(4) 0.049(3) 0.006(2) 0.025(3) 0.014(3)
C17 0.044(4) 0.042(3) 0.054(3) -0.001(2) 0.031(3) 0.003(3)
C20 0.070(5) 0.058(4) 0.076(4) 0.010(3) 0.049(4) 0.001(3)
C19 0.055(4) 0.095(5) 0.090(5) 0.022(4) 0.056(4) 0.024(3)
C9 0.030(3) 0.044(3) 0.028(3) -0.002(2) 0.017(2) -0.003(2)
C6 0.034(3) 0.048(3) 0.033(3) 0.001(2) 0.021(3) 0.004(2)
C1 0.033(3) 0.047(3) 0.041(3) 0.004(2) 0.018(3) 0.006(2)
C2 0.040(4) 0.060(3) 0.030(3) -0.003(2) 0.018(3) 0.007(3)
C3 0.041(4) 0.050(3) 0.036(3) -0.002(2) 0.011(3) 0.004(3)
C4 0.028(3) 0.047(3) 0.045(3) -0.001(2) 0.014(3) 0.001(2)
C8 0.051(4) 0.077(4) 0.066(4) -0.005(3) 0.028(4) -0.008(3)
C7 0.066(5) 0.100(5) 0.036(3) -0.006(3) 0.028(3) -0.006(4)
C5 0.037(3) 0.051(3) 0.042(3) 0.004(2) 0.025(3) 0.005(3)
O5 0.042(3) 0.122(4) 0.043(3) -0.003(2) 0.014(2) 0.017(2)
O4 0.056(3) 0.130(4) 0.099(4) 0.021(3) 0.056(3) -0.009(3)
O3 0.037(3) 0.093(3) 0.039(2) -0.0007(19) 0.021(2) -0.004(2)
N3 0.038(3) 0.064(3) 0.047(3) 0.001(2) 0.023(3) 0.007(2)

loop_
_atom_type_symbol
_atom_type_description
_atom_type_scat_dispersion_real
_atom_type_scat_dispersion_imag
_atom_type_scat_source
C C 0.0033 0.0016 'International Tables Vol C Tables 4.2.6.8 and 6.1.1.4'
N N 0.0061 0.0033 'International Tables Vol C Tables 4.2.6.8 and 6.1.1.4'
O O 0.0106 0.0060 'International Tables Vol C Tables 4.2.6.8 and 6.1.1.4'
H H 0.0000 0.0000 'International Tables Vol C Tables 4.2.6.8 and 6.1.1.4'

loop_
_geom_angle_atom_site_label_1
_geom_angle_atom_site_label_2
_geom_angle_atom_site_label_3
_geom_angle
C1 O1 H1 136(7)
C14 O2 H2 109.5
C11 N2 C12 109.0(5)
C11 N2 H2A 132(4)
C12 N2 H2A 119(4)
C11 N1 C10 108.9(4)
C11 N1 H1A 125.5
C10 N1 H1A 125.5
N2 C11 N1 108.3(5)
N2 C11 H11 125.8
N1 C11 H11 125.8
C10 C12 N2 107.5(5)
C10 C12 H12 126.2
N2 C12 H12 126.2
C12 C10 N1 106.1(5)
C12 C10 C9 129.9(5)
N1 C10 C9 123.7(4)
C17 C18 C13 123.5(5)
C17 C18 H18 118.2
C13 C18 H18 118.2
C14 C13 C18 116.4(5)
C14 C13 C9 121.6(5)
C18 C13 C9 121.8(5)
C13 C14 O2 123.6(5)
C13 C14 C15 122.6(5)
O2 C14 C15 113.7(5)
C16 C15 C14 117.2(6)
C16 C15 C19 121.4(5)
C14 C15 C19 121.4(5)
C15 C16 C17 122.8(5)
C15 C16 H16 118.6
C17 C16 H16 118.6
C18 C17 C16 117.3(5)
C18 C17 C20 120.8(5)
C16 C17 C20 121.9(5)
C17 C20 H20A 109.5
C17 C20 H20B 109.5
H20A C20 H20B 109.5
C17 C20 H20C 109.5
H20A C20 H20C 109.5
H20B C20 H20C 109.5
C15 C19 H19A 109.5
C15 C19 H19B 109.5
H19A C19 H19B 109.5
C15 C19 H19C 109.5
H19A C19 H19C 109.5
H19B C19 H19C 109.5
C13 C9 C10 110.5(4)
C13 C9 C6 111.5(4)
C10 C9 C6 113.3(4)
C13 C9 H9 107.1
C10 C9 H9 107.1
C6 C9 H9 107.1
C5 C6 C1 117.6(5)
C5 C6 C9 123.4(4)
C1 C6 C9 118.8(5)
C2 C1 O1 122.8(5)
C2 C1 C6 121.5(5)
O1 C1 C6 115.7(4)
C3 C2 C1 118.6(5)
C3 C2 C7 120.2(5)
C1 C2 C7 121.2(6)
C2 C3 C4 122.1(5)
C2 C3 H3 118.9
C4 C3 H3 118.9
C3 C4 C5 117.9(5)
C3 C4 C8 121.2(5)
C5 C4 C8 120.9(5)
C4 C8 H8A 109.5
C4 C8 H8B 109.5
H8A C8 H8B 109.5
C4 C8 H8C 109.5
H8A C8 H8C 109.5
H8B C8 H8C 109.5
C2 C7 H7A 109.5
C2 C7 H7B 109.5
H7A C7 H7B 109.5
C2 C7 H7C 109.5
H7A C7 H7C 109.5
H7B C7 H7C 109.5
C4 C5 C6 122.2(5)
C4 C5 H5 118.9
C6 C5 H5 118.9
O4 N3 O5 121.1(6)
O4 N3 O3 118.5(5)
O5 N3 O3 120.3(6)

loop_
_geom_bond_atom_site_label_1
_geom_bond_atom_site_label_2
_geom_bond_distance
O1 C1 1.388(7)
O1 H1 0.84(10)
O2 C14 1.392(6)
O2 H2 0.8200
N2 C11 1.315(7)
N2 C12 1.382(7)
N2 H2A 1.00(7)
N1 C11 1.321(7)
N1 C10 1.397(6)
N1 H1A 0.8600
C11 H11 0.9300
C12 C10 1.333(6)
C12 H12 0.9300
C10 C9 1.517(7)
C18 C17 1.379(7)
C18 C13 1.394(7)
C18 H18 0.9300
C13 C14 1.392(7)
C13 C9 1.516(6)
C14 C15 1.406(7)
C15 C16 1.380(8)
C15 C19 1.501(8)
C16 C17 1.391(8)
C16 H16 0.9300
C17 C20 1.520(8)
C20 H20A 0.9600
C20 H20B 0.9600
C20 H20C 0.9600
C19 H19A 0.9600
C19 H19B 0.9600
C19 H19C 0.9600
C9 C6 1.530(6)
C9 H9 0.9800
C6 C5 1.391(7)
C6 C1 1.400(7)
C1 C2 1.387(7)
C2 C3 1.382(8)
C2 C7 1.499(8)
C3 C4 1.382(8)
C3 H3 0.9300
C4 C5 1.390(7)
C4 C8 1.516(8)
C8 H8A 0.9600
C8 H8B 0.9600
C8 H8C 0.9600
C7 H7A 0.9600
C7 H7B 0.9600
C7 H7C 0.9600
C5 H5 0.9300
O5 N3 1.229(6)
O4 N3 1.226(6)
O3 N3 1.253(6)
